data_7117230
loop_
_publ_author_name
'Marina Carravetta'
'Maria Concistre'
'William Levason'
'Gillian Reid'
'Wenjian Zhang'

_publ_section_title
;
 Unique Group 1 cations stabilised by homoleptic neutral phosphine
 coordination
;
_journal_name_full Chem.Commun.
_journal_page_first 9555
_journal_paper_doi 10.1039/C5cc03184B
_journal_volume 51
_journal_year 2015
_chemical_formula_moiety 'C18 H48 P6 Na, B C32 H12 F24 '
_chemical_formula_sum 'C50 H60 B F24 Na P6'
_chemical_formula_weight 1336.60
_chemical_name_systematic
;
 ?
;
_space_group_IT_number 14
_symmetry_cell_setting monoclinic
_symmetry_Int_Tables_number 14
_symmetry_space_group_name_Hall '-P 2ybc'
_symmetry_space_group_name_H-M 'P 1 21/c 1'
_atom_sites_solution_hydrogens geom
_atom_sites_solution_primary direct
_atom_sites_solution_secondary difmap
_audit_creation_method SHELXL-97
_audit_update_record
;
2015-01-16 deposited with the CCDC.
2015-05-08 downloaded from the CCDC.
;
_cell_angle_alpha 90.00
_cell_angle_beta 90.826(3)
_cell_angle_gamma 90.00
_cell_formula_units_Z 4
_cell_length_a 18.4514(10)
_cell_length_b 13.2631(10)
_cell_length_c 26.133(2)
_cell_measurement_reflns_used 10771
_cell_measurement_temperature 100(2)
_cell_measurement_theta_max 27.5
_cell_measurement_theta_min 3.1
_cell_volume 6394.7(8)
_computing_cell_refinement 'CrystalClear-SM Expert 2.0 r7 (Rigaku, 2011)'
_computing_data_collection 'CrystalClear-SM Expert 2.0 r7 (Rigaku, 2011)'
_computing_data_reduction 'CrystalClear-SM Expert 2.0 r7 (Rigaku, 2011)'
_computing_structure_refinement 'SHELXL-97 (Sheldrick, 1997)'
_computing_structure_solution 'SHELXS-97 (Sheldrick, 1990)'
_diffrn_ambient_temperature 100(2)
_diffrn_detector 'CCD plate'
_diffrn_detector_type 'Rigaku HG Saturn724+ (2x2 bin mode)'
_diffrn_measured_fraction_theta_full 0.996
_diffrn_measured_fraction_theta_max 0.996
_diffrn_measurement_device 'Four-circle \k diffractometer'
_diffrn_measurement_device_type 'Rigaku AFC12 '
_diffrn_measurement_method 'Profile data from \w-scans'
_diffrn_radiation_collimation 'Confocal mirrors, HF VariMax '
_diffrn_radiation_monochromator graphite
_diffrn_radiation_source 'fine-focus sealed tube'
_diffrn_radiation_type MoK\a
_diffrn_radiation_wavelength 0.71073
_diffrn_reflns_av_R_equivalents 0.0587
_diffrn_reflns_av_sigmaI/netI 0.0639
_diffrn_reflns_limit_h_max 22
_diffrn_reflns_limit_h_min -22
_diffrn_reflns_limit_k_max 15
_diffrn_reflns_limit_k_min -16
_diffrn_reflns_limit_l_max 31
_diffrn_reflns_limit_l_min -32
_diffrn_reflns_number 35720
_diffrn_reflns_theta_full 26.00
_diffrn_reflns_theta_max 26.00
_diffrn_reflns_theta_min 3.07
_diffrn_source 'Rotating anode X-ray tube'
_diffrn_source_type 'Rigaku FR-E+ SuperBright'
_exptl_absorpt_coefficient_mu 0.277
_exptl_absorpt_correction_T_max 1.000
_exptl_absorpt_correction_T_min 0.709
_exptl_absorpt_correction_type multi-scan
_exptl_absorpt_process_details
;
Jacobson, R.A. (1998). REQAB. Private communication to the 
 Rigaku Corporation, Tokyo, Japan. 
;
_exptl_crystal_colour colourless
_exptl_crystal_density_diffrn 1.388
_exptl_crystal_density_method 'not measured'
_exptl_crystal_description fragment
_exptl_crystal_F_000 2728
_exptl_crystal_size_max 0.03
_exptl_crystal_size_mid 0.03
_exptl_crystal_size_min 0.02
_refine_diff_density_max 0.940
_refine_diff_density_min -0.665
_refine_diff_density_rms 0.078
_refine_ls_extinction_method none
_refine_ls_goodness_of_fit_ref 0.996
_refine_ls_hydrogen_treatment constr
_refine_ls_matrix_type full
_refine_ls_number_parameters 937
_refine_ls_number_reflns 12513
_refine_ls_number_restraints 562
_refine_ls_restrained_S_all 1.092
_refine_ls_R_factor_all 0.1038
_refine_ls_R_factor_gt 0.0666
_refine_ls_shift/su_max 0.050
_refine_ls_shift/su_mean 0.001
_refine_ls_structure_factor_coef Fsqd
_refine_ls_weighting_details 'calc w=1/[\s^2^(Fo^2^)+(0.0924P)^2^+10.4841P] where P=(Fo^2^+2Fc^2^)/3'
_refine_ls_weighting_scheme calc
_refine_ls_wR_factor_gt 0.1660
_refine_ls_wR_factor_ref 0.1947
_reflns_number_gt 8330
_reflns_number_total 12513
_reflns_threshold_expression >2\s(I)
_cod_data_source_file c5cc03184b2.cif
_cod_data_source_block 14k626a
_cod_original_cell_volume 6394.6(8)
_cod_original_sg_symbol_Hall -P2ybc
_cod_original_sg_symbol_H-M P21/C
_cod_database_code 7117230

loop_
_symmetry_equiv_pos_as_xyz
'x, y, z'
'-x, y+1/2, -z+1/2'
'-x, -y, -z'
'x, -y-1/2, z-1/2'

loop_
_atom_site_label
_atom_site_type_symbol
_atom_site_fract_x
_atom_site_fract_y
_atom_site_fract_z
_atom_site_U_iso_or_equiv
_atom_site_adp_type
_atom_site_occupancy
_atom_site_symmetry_multiplicity
_atom_site_calc_flag
_atom_site_refinement_flags
_atom_site_disorder_assembly
_atom_site_disorder_group
Na1 Na 0.24496(3) 0.77064(5) 0.60697(2) 0.02836(17) Uani 1 1 d . A .
P1 P 0.24122(2) 0.58536(3) 0.674590(17) 0.02870(11) Uani 1 1 d U . .
P2 P 0.39429(2) 0.72401(4) 0.647683(18) 0.03076(12) Uani 1 1 d . . .
P3 P 0.27136(3) 0.65764(4) 0.511308(19) 0.03948(13) Uani 1 1 d U . .
P4 P 0.31821(3) 0.91081(3) 0.537197(19) 0.03491(12) Uani 1 1 d U . .
P5 P 0.09309(3) 0.82918(5) 0.58196(2) 0.05242(17) Uani 1 1 d D . .
P6 P 0.18999(3) 0.90156(4) 0.69143(2) 0.03851(13) Uani 1 1 d D . .
C1 C 0.25204(16) 0.46878(17) 0.63872(10) 0.0690(8) Uani 1 1 d . . .
H1A H 0.2504 0.4113 0.6622 0.103 Uiso 1 1 calc R . .
H1B H 0.2987 0.4696 0.6213 0.103 Uiso 1 1 calc R . .
H1C H 0.2127 0.4627 0.6133 0.103 Uiso 1 1 calc R . .
C2 C 0.17701(10) 0.54364(18) 0.72295(8) 0.0505(5) Uani 1 1 d U . .
H2A H 0.1931 0.4790 0.7373 0.076 Uiso 1 1 calc R . .
H2B H 0.1289 0.5355 0.7071 0.076 Uiso 1 1 calc R . .
H2C H 0.1746 0.5941 0.7503 0.076 Uiso 1 1 calc R . .
C3 C 0.32478(9) 0.58592(17) 0.71379(7) 0.0442(6) Uani 1 1 d D . .
H3A H 0.3205 0.6387 0.7404 0.053 Uiso 1 1 calc R . .
H3B H 0.3292 0.5202 0.7315 0.053 Uiso 1 1 calc R . .
C4 C 0.39431(10) 0.60484(16) 0.68371(8) 0.0473(6) Uani 1 1 d D . .
H4A H 0.4013 0.5484 0.6595 0.057 Uiso 1 1 calc R . .
H4B H 0.4361 0.6049 0.7079 0.057 Uiso 1 1 calc R . .
C5 C 0.48573(10) 0.71990(17) 0.62103(8) 0.0440(6) Uani 1 1 d . . .
H5A H 0.5206 0.7008 0.6479 0.066 Uiso 1 1 calc R . .
H5B H 0.4983 0.7865 0.6076 0.066 Uiso 1 1 calc R . .
H5C H 0.4870 0.6702 0.5933 0.066 Uiso 1 1 calc R . .
C6 C 0.40928(13) 0.8161(2) 0.69880(10) 0.0681(8) Uani 1 1 d . . .
H6A H 0.4574 0.8057 0.7142 0.102 Uiso 1 1 calc R . .
H6B H 0.3723 0.8076 0.7250 0.102 Uiso 1 1 calc R . .
H6C H 0.4062 0.8844 0.6846 0.102 Uiso 1 1 calc R . .
C7 C 0.35112(14) 0.57475(17) 0.51013(9) 0.0630(5) Uani 1 1 d U . .
H7A H 0.3539 0.5418 0.4767 0.095 Uiso 1 1 calc R . .
H7B H 0.3470 0.5234 0.5369 0.095 Uiso 1 1 calc R . .
H7C H 0.3950 0.6148 0.5162 0.095 Uiso 1 1 calc R . .
C8 C 0.20785(17) 0.5844(2) 0.47179(11) 0.0878(10) Uani 1 1 d . . .
H8A H 0.2334 0.5562 0.4425 0.132 Uiso 1 1 calc R . .
H8B H 0.1686 0.6283 0.4595 0.132 Uiso 1 1 calc R . .
H8C H 0.1876 0.5295 0.4922 0.132 Uiso 1 1 calc R . .
C9 C 0.29711(14) 0.75445(15) 0.46517(8) 0.0535(6) Uani 1 1 d DU . .
H9A H 0.3170 0.7212 0.4345 0.064 Uiso 1 1 calc R . .
H9B H 0.2532 0.7921 0.4543 0.064 Uiso 1 1 calc R . .
C10 C 0.35253(12) 0.82812(16) 0.48605(9) 0.0558(6) Uani 1 1 d D . .
H10A H 0.3698 0.8708 0.4576 0.067 Uiso 1 1 calc R . .
H10B H 0.3947 0.7898 0.4996 0.067 Uiso 1 1 calc R . .
C11 C 0.26582(12) 1.00135(15) 0.49943(8) 0.0491(5) Uani 1 1 d U . .
H11A H 0.2987 1.0416 0.4785 0.074 Uiso 1 1 calc R . .
H11B H 0.2391 1.0459 0.5224 0.074 Uiso 1 1 calc R . .
H11C H 0.2315 0.9652 0.4771 0.074 Uiso 1 1 calc R . .
C12 C 0.39939(13) 0.98582(19) 0.55092(13) 0.0871(9) Uani 1 1 d . . .
H12A H 0.4117 1.0256 0.5207 0.131 Uiso 1 1 calc R . .
H12B H 0.4398 0.9408 0.5597 0.131 Uiso 1 1 calc R . .
H12C H 0.3902 1.0312 0.5797 0.131 Uiso 1 1 calc R . .
C13 C 0.04969(18) 0.9179(2) 0.53958(14) 0.1033(11) Uani 1 1 d DU A .
C14A C 0.0349(2) 0.7153(3) 0.55944(16) 0.0815(12) Uani 0.70 1 d PDU A 1
C15A C 0.05491(15) 0.8425(3) 0.64614(11) 0.0489(9) Uani 0.65 1 d PDU A 1
C17A C 0.2153(2) 1.0269(3) 0.71554(18) 0.0657(12) Uani 0.60 1 d PDU A 1
C18A C 0.1771(2) 0.8311(3) 0.75193(14) 0.0668(12) Uani 0.60 1 d PDU A 1
C14B C 0.0305(5) 0.7335(6) 0.6004(4) 0.097(3) Uani 0.30 1 d PDU A 2
C15B C 0.0720(4) 0.9428(5) 0.6251(2) 0.080(2) Uani 0.35 1 d PDU A 2
C17B C 0.2260(3) 1.0312(4) 0.6810(3) 0.0677(18) Uani 0.40 1 d PDU A 2
C18B C 0.2012(5) 0.8915(7) 0.7626(2) 0.090(2) Uani 0.40 1 d PDU A 2
C16 C 0.09212(11) 0.92762(19) 0.67735(10) 0.0656(8) Uani 1 1 d DU A .
B1 B 0.24808(9) 0.25969(13) 0.37130(7) 0.0207(4) Uani 1 1 d . . .
F1 F 0.44128(5) -0.00969(8) 0.30634(4) 0.0406(3) Uani 1 1 d . . .
F2 F 0.45045(6) -0.03660(10) 0.38661(4) 0.0506(3) Uani 1 1 d . . .
F3 F 0.40811(6) -0.15174(8) 0.33664(6) 0.0605(4) Uani 1 1 d . . .
F4 F 0.08269(6) -0.06292(9) 0.34432(6) 0.0654(4) Uani 1 1 d . . .
F5 F 0.14996(6) -0.19171(8) 0.35135(6) 0.0576(4) Uani 1 1 d . . .
F6 F 0.12072(7) -0.10930(11) 0.41756(5) 0.0770(4) Uani 1 1 d . . .
F7 F 0.10389(7) 0.18737(12) 0.53850(5) 0.0822(4) Uani 1 1 d . . .
F8 F 0.11180(7) 0.34154(11) 0.55670(6) 0.0803(4) Uani 1 1 d U . .
F9 F 0.16758(7) 0.23637(14) 0.60226(5) 0.0772(5) Uani 1 1 d . . .
F10 F 0.45270(8) 0.37287(12) 0.50791(6) 0.0297(3) Uani 0.60 1 d PDU B 1
F11 F 0.45818(9) 0.21208(13) 0.51584(7) 0.0408(3) Uani 0.60 1 d PDU B 1
F12 F 0.42154(11) 0.30211(14) 0.57931(7) 0.0481(2) Uani 0.60 1 d PDU B 1
F10A F 0.4134(2) 0.3504(3) 0.57615(13) 0.0155(3) Uani 0.20 1 d PDU B 2
F11A F 0.4484(2) 0.2112(3) 0.54262(17) 0.0325(4) Uani 0.20 1 d PDU B 2
F12A F 0.4618(3) 0.3491(3) 0.50080(17) 0.0361(4) Uani 0.20 1 d PDU B 2
F10B F 0.42597(19) 0.2535(3) 0.57682(12) 0.0132(3) Uani 0.20 1 d PDU B 3
F11B F 0.4631(2) 0.2244(3) 0.50055(15) 0.0276(4) Uani 0.20 1 d PDU B 3
F12B F 0.4471(3) 0.3816(3) 0.52573(18) 0.0395(4) Uani 0.20 1 d PDU B 3
F13 F 0.04264(6) 0.51566(9) 0.42368(4) 0.0492(3) Uani 1 1 d D . .
F14 F -0.03014(6) 0.53052(10) 0.35975(5) 0.0583(4) Uani 1 1 d D . .
F15 F 0.07168(8) 0.60636(9) 0.35981(6) 0.0662(4) Uani 1 1 d DU . .
F16 F -0.02607(10) 0.28155(14) 0.22808(7) 0.0301(3) Uani 0.50 1 d PDU C 1
F17 F 0.04836(11) 0.15771(14) 0.23513(8) 0.0368(3) Uani 0.50 1 d PDU C 1
F18 F 0.07822(12) 0.29078(16) 0.19271(8) 0.0437(3) Uani 0.50 1 d PDU C 1
F16A F -0.0066(2) 0.3042(3) 0.21269(16) 0.0585(4) Uani 0.30 1 d PDU C 2
F17A F 0.02627(19) 0.1590(2) 0.24399(14) 0.0430(3) Uani 0.30 1 d PDU C 2
F18A F 0.09964(18) 0.2418(3) 0.19857(13) 0.0429(3) Uani 0.30 1 d PDU C 2
F16B F -0.0256(2) 0.2455(4) 0.2330(2) 0.0472(4) Uani 0.20 1 d PDU C 3
F17B F 0.0783(3) 0.1787(3) 0.2162(2) 0.0457(4) Uani 0.20 1 d PDU C 3
F18B F 0.0550(2) 0.3299(3) 0.19236(14) 0.0205(3) Uani 0.20 1 d PDU C 3
F19 F 0.46683(7) 0.60176(10) 0.31301(5) 0.0676(4) Uani 1 1 d . . .
F20 F 0.43833(9) 0.55931(11) 0.38817(5) 0.0927(5) Uani 1 1 d . . .
F21 F 0.36236(9) 0.63777(10) 0.34118(8) 0.0935(6) Uani 1 1 d . . .
F22 F 0.32357(11) 0.28627(15) 0.17590(8) 0.0235(3) Uani 0.40 1 d PDU D 1
F23 F 0.42310(15) 0.3648(2) 0.17494(11) 0.0466(3) Uani 0.40 1 d PDU D 1
F24 F 0.39581(17) 0.1937(2) 0.20327(12) 0.0583(3) Uani 0.40 1 d PDU D 1
F22A F 0.45758(15) 0.2669(2) 0.20512(12) 0.0312(3) Uani 0.30 1 d PDU D 2
F23A F 0.34095(15) 0.2476(2) 0.18521(11) 0.0255(3) Uani 0.30 1 d PDU D 2
F24A F 0.39881(15) 0.3910(2) 0.17156(11) 0.0232(3) Uani 0.30 1 d PDU D 2
F22B F 0.44994(18) 0.3232(3) 0.18428(14) 0.0446(3) Uani 0.30 1 d PDU D 3
F23B F 0.3518(3) 0.3015(5) 0.1723(2) 0.1148(4) Uani 0.30 1 d PDU D 3
F24B F 0.42710(19) 0.2209(3) 0.20770(15) 0.0481(3) Uani 0.30 1 d PDU D 3
C19 C 0.25630(8) 0.13727(12) 0.36336(6) 0.0215(4) Uani 1 1 d . . .
C20 C 0.32391(8) 0.09184(11) 0.35657(6) 0.0222(4) Uani 1 1 d . . .
H20 H 0.3655 0.1338 0.3543 0.027 Uiso 1 1 calc R . .
C21 C 0.33291(8) -0.01217(12) 0.35299(6) 0.0241(4) Uani 1 1 d . . .
C22 C 0.27369(8) -0.07666(12) 0.35623(6) 0.0242(4) Uani 1 1 d . . .
H22 H 0.2794 -0.1476 0.3535 0.029 Uiso 1 1 calc R . .
C23 C 0.20586(8) -0.03360(12) 0.36363(6) 0.0247(4) Uani 1 1 d . . .
C24 C 0.19742(8) 0.07058(12) 0.36737(6) 0.0228(4) Uani 1 1 d . . .
H24 H 0.1504 0.0974 0.3728 0.027 Uiso 1 1 calc R . .
C25 C 0.40768(9) -0.05316(13) 0.34555(7) 0.0296(4) Uani 1 1 d . . .
C26 C 0.14028(9) -0.09956(13) 0.36922(7) 0.0335(5) Uani 1 1 d . . .
C27 C 0.26023(8) 0.27483(11) 0.43304(6) 0.0195(4) Uani 1 1 d . . .
C28 C 0.20292(8) 0.26668(11) 0.46744(6) 0.0229(4) Uani 1 1 d . . .
H28 H 0.1549 0.2606 0.4543 0.027 Uiso 1 1 calc R . .
C29 C 0.21397(8) 0.26724(12) 0.52018(6) 0.0247(4) Uani 1 1 d U . .
C30 C 0.28310(9) 0.27614(11) 0.54151(6) 0.0253(4) Uani 1 1 d . . .
H30A H 0.2905 0.2764 0.5776 0.030 Uiso 1 1 calc R . .
C31 C 0.34110(9) 0.28472(11) 0.50832(6) 0.0245(4) Uani 1 1 d . B .
C32 C 0.32950(8) 0.28341(11) 0.45532(6) 0.0218(4) Uani 1 1 d . . .
H32 H 0.3702 0.2885 0.4336 0.026 Uiso 1 1 calc R . .
C33 C 0.15011(10) 0.25712(15) 0.55439(7) 0.0365(4) Uani 1 1 d U . .
C34 C 0.41667(9) 0.29310(12) 0.52877(6) 0.0329(4) Uani 1 1 d DU . .
C35 C 0.17012(8) 0.30224(12) 0.34948(6) 0.0226(4) Uani 1 1 d . . .
C36 C 0.13601(8) 0.38707(12) 0.37020(6) 0.0249(4) Uani 1 1 d . . .
H36 H 0.1559 0.4164 0.4005 0.030 Uiso 1 1 calc R . .
C37 C 0.07375(8) 0.43027(13) 0.34803(6) 0.0276(4) Uani 1 1 d . . .
C38 C 0.04385(9) 0.38937(13) 0.30341(6) 0.0284(4) Uani 1 1 d . . .
H38 H 0.0017 0.4181 0.2880 0.034 Uiso 1 1 calc R . .
C39 C 0.07688(9) 0.30574(13) 0.28194(6) 0.0276(4) Uani 1 1 d U C .
C40 C 0.13858(8) 0.26345(12) 0.30478(6) 0.0241(4) Uani 1 1 d . . .
H40 H 0.1599 0.2061 0.2893 0.029 Uiso 1 1 calc R . .
C41 C 0.03956(9) 0.51984(14) 0.37237(7) 0.0357(4) Uani 1 1 d DU . .
C42 C 0.04640(9) 0.25934(14) 0.23375(7) 0.0376(5) Uani 1 1 d DU . .
C43 C 0.30755(8) 0.32143(12) 0.33705(6) 0.0217(4) Uani 1 1 d . . .
C44 C 0.33685(8) 0.41383(11) 0.35213(6) 0.0233(4) Uani 1 1 d . . .
H44 H 0.3247 0.4405 0.3846 0.028 Uiso 1 1 calc R . .
C45 C 0.38318(9) 0.46809(12) 0.32118(6) 0.0275(4) Uani 1 1 d . . .
C46 C 0.40221(9) 0.43342(13) 0.27301(6) 0.0292(4) Uani 1 1 d . . .
H46 H 0.4344 0.4705 0.2521 0.035 Uiso 1 1 calc R . .
C47 C 0.37241(8) 0.34232(13) 0.25652(6) 0.0284(3) Uani 1 1 d U D .
C48 C 0.32644(8) 0.28785(12) 0.28791(6) 0.0235(4) Uani 1 1 d U . .
H48 H 0.3071 0.2258 0.2758 0.028 Uiso 1 1 calc R . .
C49 C 0.41282(11) 0.56628(15) 0.34066(7) 0.0436(6) Uani 1 1 d . . .
C50 C 0.38999(9) 0.30249(14) 0.20515(7) 0.0385(5) Uani 1 1 d DU . .

loop_
_atom_site_aniso_label
_atom_site_aniso_U_11
_atom_site_aniso_U_22
_atom_site_aniso_U_33
_atom_site_aniso_U_23
_atom_site_aniso_U_13
_atom_site_aniso_U_12
Na1 0.0280(3) 0.0306(3) 0.0266(3) 0.0011(3) 0.0032(3) 0.0054(3)
P1 0.02762(19) 0.0314(2) 0.0271(2) 0.00209(18) 0.00027(17) 0.00039(18)
P2 0.02039(18) 0.0403(2) 0.0316(2) 0.0029(2) -0.00053(17) 0.00076(18)
P3 0.0576(3) 0.0285(2) 0.0323(2) -0.00643(19) -0.0008(2) 0.0005(2)
P4 0.0370(2) 0.0297(2) 0.0379(2) 0.00738(19) -0.0048(2) -0.00609(19)
P5 0.0243(2) 0.0921(4) 0.0410(3) 0.0147(3) 0.0034(2) 0.0046(3)
P6 0.0318(2) 0.0397(2) 0.0442(3) -0.0115(2) 0.0084(2) -0.0038(2)
C1 0.0925(18) 0.0481(12) 0.0665(15) -0.0187(11) 0.0050(14) 0.0142(13)
C2 0.0330(7) 0.0781(14) 0.0404(7) 0.0095(8) 0.0028(5) -0.0168(8)
C3 0.0278(8) 0.0673(12) 0.0374(9) 0.0226(9) -0.0039(8) -0.0039(9)
C4 0.0259(8) 0.0617(12) 0.0544(11) 0.0278(10) 0.0023(9) 0.0047(9)
C5 0.0251(8) 0.0633(12) 0.0436(10) 0.0124(10) 0.0060(8) 0.0030(9)
C6 0.0458(12) 0.0874(16) 0.0712(15) -0.0361(13) 0.0043(12) -0.0084(12)
C7 0.0905(7) 0.0454(9) 0.0535(13) -0.0001(11) 0.0145(12) 0.0273(5)
C8 0.104(2) 0.0810(16) 0.0778(16) -0.0340(14) -0.0203(15) -0.0254(16)
C9 0.0968(16) 0.0349(7) 0.0291(7) 0.0015(5) 0.0112(9) 0.0190(9)
C10 0.0618(12) 0.0437(11) 0.0627(12) 0.0163(10) 0.0343(10) 0.0072(10)
C11 0.0712(11) 0.0315(7) 0.0441(9) -0.0004(6) -0.0131(7) 0.0111(6)
C12 0.0642(13) 0.0615(14) 0.134(2) 0.0259(15) -0.0434(15) -0.0320(12)
C13 0.0886(18) 0.1053(19) 0.116(2) 0.0412(17) -0.0075(17) 0.0355(16)
C14A 0.069(2) 0.105(2) 0.070(2) -0.009(2) 0.0134(18) -0.0388(18)
C15A 0.0281(13) 0.076(2) 0.0432(16) -0.0057(15) 0.0074(13) -0.0104(14)
C17A 0.0520(19) 0.0520(19) 0.093(3) -0.0266(19) -0.0045(19) -0.0055(17)
C18A 0.070(2) 0.081(2) 0.049(2) 0.0123(19) 0.0160(18) 0.011(2)
C14B 0.103(5) 0.097(4) 0.091(4) 0.009(4) 0.016(4) -0.017(4)
C15B 0.060(3) 0.086(4) 0.094(4) -0.005(3) -0.004(3) 0.025(3)
C17B 0.056(3) 0.060(3) 0.087(3) -0.008(3) 0.002(3) -0.016(2)
C18B 0.096(4) 0.107(4) 0.067(3) -0.007(3) 0.005(3) -0.005(3)
C16 0.0290(9) 0.0745(14) 0.0937(16) -0.0278(13) 0.0146(11) -0.0008(10)
B1 0.0173(7) 0.0221(8) 0.0229(8) -0.0019(7) 0.0007(7) -0.0006(7)
F1 0.0304(5) 0.0495(6) 0.0422(6) 0.0065(5) 0.0138(4) 0.0108(5)
F2 0.0279(5) 0.0817(8) 0.0418(6) -0.0042(6) -0.0072(5) 0.0154(5)
F3 0.0384(6) 0.0235(5) 0.1201(11) -0.0082(6) 0.0143(7) 0.0069(5)
F4 0.0313(5) 0.0505(7) 0.1137(10) 0.0126(7) -0.0202(6) -0.0155(5)
F5 0.0463(6) 0.0322(5) 0.0946(9) -0.0144(6) 0.0090(7) -0.0176(5)
F6 0.0735(7) 0.1123(9) 0.0458(7) -0.0100(7) 0.0220(6) -0.0663(6)
F7 0.0665(7) 0.1121(9) 0.0692(8) -0.0343(7) 0.0409(6) -0.0566(7)
F8 0.0627(6) 0.0783(5) 0.1014(9) 0.0068(8) 0.0546(6) 0.0274(4)
F9 0.0534(7) 0.1453(13) 0.0333(6) 0.0243(8) 0.0186(6) -0.0059(8)
F10 0.0283(4) 0.0301(4) 0.0308(5) -0.0021(3) -0.0001(4) -0.0021(3)
F11 0.0387(5) 0.0417(4) 0.0418(5) 0.0041(4) -0.0016(4) 0.0008(3)
F12 0.0482(4) 0.0489(4) 0.0471(4) 0.0007(3) -0.0010(3) -0.0004(3)
F10A 0.0159(5) 0.0152(6) 0.0154(6) -0.0012(4) -0.0006(4) 0.0004(4)
F11A 0.0323(6) 0.0326(6) 0.0326(6) 0.0000(5) -0.0002(5) 0.0009(5)
F12A 0.0354(6) 0.0364(6) 0.0365(6) -0.0004(5) 0.0006(5) -0.0004(5)
F10B 0.0133(5) 0.0132(6) 0.0129(6) 0.0002(4) -0.0010(4) 0.0005(4)
F11B 0.0267(6) 0.0287(6) 0.0276(6) 0.0009(5) 0.0001(5) 0.0008(5)
F12B 0.0393(6) 0.0397(6) 0.0395(6) -0.0005(5) 0.0000(5) -0.0007(5)
F13 0.0545(6) 0.0547(6) 0.0384(6) -0.0075(5) -0.0012(5) 0.0270(5)
F14 0.0381(5) 0.0734(7) 0.0630(7) -0.0175(6) -0.0129(5) 0.0320(5)
F15 0.0796(8) 0.0299(4) 0.0900(9) -0.0032(5) 0.0336(7) 0.0051(4)
F16 0.0287(5) 0.0314(5) 0.0302(5) 0.0009(4) -0.0032(4) -0.0001(4)
F17 0.0363(5) 0.0376(5) 0.0364(5) -0.0036(4) -0.0015(4) 0.0004(4)
F18 0.0444(5) 0.0452(5) 0.0416(5) -0.0008(4) 0.0019(4) -0.0001(4)
F16A 0.0585(6) 0.0590(6) 0.0580(6) 0.0006(5) -0.0009(5) 0.0002(5)
F17A 0.0428(5) 0.0438(6) 0.0425(6) -0.0015(4) 0.0010(4) -0.0014(4)
F18A 0.0432(5) 0.0439(6) 0.0418(6) -0.0013(4) 0.0012(4) -0.0007(4)
F16B 0.0472(6) 0.0469(6) 0.0474(6) 0.0000(5) -0.0002(5) -0.0010(5)
F17B 0.0460(6) 0.0456(6) 0.0454(6) -0.0005(5) -0.0002(5) 0.0004(5)
F18B 0.0213(6) 0.0205(6) 0.0198(6) 0.0003(4) -0.0003(4) 0.0007(4)
F19 0.0748(7) 0.0656(7) 0.0627(8) 0.0050(6) 0.0127(7) -0.0487(6)
F20 0.1497(11) 0.0821(8) 0.0455(7) 0.0075(6) -0.0216(8) -0.0799(7)
F21 0.0856(10) 0.0331(6) 0.1624(16) -0.0257(8) 0.0183(11) -0.0134(7)
F22 0.0226(5) 0.0257(5) 0.0222(5) -0.0037(4) -0.0001(4) 0.0019(4)
F23 0.0458(5) 0.0483(5) 0.0458(5) 0.0011(4) 0.0018(4) -0.0007(4)
F24 0.0595(5) 0.0576(6) 0.0578(6) -0.0026(4) 0.0036(4) -0.0012(4)
F22A 0.0308(5) 0.0316(5) 0.0312(6) -0.0013(4) 0.0017(4) 0.0034(4)
F23A 0.0266(5) 0.0253(5) 0.0246(5) -0.0009(4) 0.0020(4) -0.0027(4)
F24A 0.0249(5) 0.0227(5) 0.0220(5) 0.0013(4) 0.0023(4) 0.0030(4)
F22B 0.0442(5) 0.0448(6) 0.0448(6) -0.0001(4) 0.0032(4) -0.0007(4)
F23B 0.1144(6) 0.1156(6) 0.1145(6) -0.0012(5) 0.0019(5) 0.0000(5)
F24B 0.0477(6) 0.0487(6) 0.0479(6) -0.0016(5) 0.0011(5) 0.0022(5)
C19 0.0230(7) 0.0253(7) 0.0162(7) -0.0025(6) 0.0017(6) -0.0022(6)
C20 0.0195(7) 0.0237(7) 0.0233(7) 0.0001(6) 0.0004(6) -0.0047(6)
C21 0.0268(7) 0.0245(7) 0.0211(7) -0.0018(6) 0.0018(6) 0.0028(6)
C22 0.0286(7) 0.0214(7) 0.0227(7) -0.0018(6) -0.0003(6) -0.0017(6)
C23 0.0259(7) 0.0265(8) 0.0216(7) -0.0019(7) -0.0002(6) -0.0062(6)
C24 0.0192(7) 0.0285(8) 0.0208(7) -0.0008(6) 0.0014(6) -0.0022(6)
C25 0.0269(8) 0.0267(8) 0.0352(9) -0.0026(7) 0.0053(7) 0.0017(7)
C26 0.0331(8) 0.0319(9) 0.0355(9) -0.0031(8) 0.0017(8) -0.0115(7)
C27 0.0181(6) 0.0161(6) 0.0244(7) 0.0002(6) 0.0033(6) 0.0005(6)
C28 0.0195(7) 0.0219(7) 0.0273(8) -0.0007(6) 0.0046(6) -0.0011(6)
C29 0.0273(5) 0.0213(7) 0.0256(7) -0.0005(6) 0.0082(4) 0.0011(6)
C30 0.0344(8) 0.0215(7) 0.0202(7) 0.0014(6) 0.0024(7) -0.0013(7)
C31 0.0262(7) 0.0224(7) 0.0249(8) 0.0000(7) 0.0008(6) -0.0003(6)
C32 0.0195(7) 0.0206(7) 0.0254(7) -0.0009(6) 0.0023(6) 0.0001(6)
C33 0.0330(6) 0.0484(6) 0.0285(7) -0.0039(8) 0.0121(5) -0.0036(5)
C34 0.0306(7) 0.0384(5) 0.0294(8) 0.0026(5) -0.0037(6) -0.0065(4)
C35 0.0168(7) 0.0276(8) 0.0237(7) 0.0036(6) 0.0049(6) -0.0014(6)
C36 0.0213(7) 0.0262(8) 0.0272(8) -0.0002(7) 0.0001(7) -0.0007(6)
C37 0.0221(7) 0.0295(8) 0.0314(8) 0.0037(7) 0.0046(7) 0.0002(7)
C38 0.0196(7) 0.0376(9) 0.0280(8) 0.0056(7) -0.0014(7) 0.0021(7)
C39 0.0231(7) 0.0332(8) 0.0266(5) 0.0054(5) 0.0022(5) -0.0029(6)
C40 0.0211(7) 0.0267(8) 0.0247(8) 0.0000(7) 0.0022(6) -0.0017(6)
C41 0.0301(8) 0.0377(6) 0.0394(9) 0.0027(7) 0.0012(7) 0.0090(5)
C42 0.0290(8) 0.0525(10) 0.0310(6) -0.0004(6) -0.0054(6) 0.0037(8)
C43 0.0156(6) 0.0257(7) 0.0239(7) 0.0026(6) 0.0012(6) 0.0043(6)
C44 0.0215(7) 0.0246(7) 0.0238(7) 0.0006(7) -0.0002(6) -0.0009(6)
C45 0.0245(7) 0.0273(8) 0.0306(8) 0.0076(7) -0.0011(7) -0.0017(7)
C46 0.0215(7) 0.0372(9) 0.0291(8) 0.0112(7) 0.0037(7) -0.0033(7)
C47 0.0213(6) 0.0369(8) 0.0270(5) 0.0054(4) 0.0026(4) 0.0043(5)
C48 0.0178(6) 0.0291(7) 0.0234(7) -0.0001(5) -0.0007(5) 0.0015(5)
C49 0.0555(11) 0.0400(10) 0.0356(10) 0.0044(8) 0.0078(9) -0.0194(9)
C50 0.0298(8) 0.0580(11) 0.0280(5) 0.0055(6) 0.0093(7) 0.0082(8)

loop_
_atom_type_symbol
_atom_type_description
_atom_type_scat_dispersion_real
_atom_type_scat_dispersion_imag
_atom_type_scat_source
C C 0.0033 0.0016 'International Tables Vol C Tables 4.2.6.8 and 6.1.1.4'
H H 0.0000 0.0000 'International Tables Vol C Tables 4.2.6.8 and 6.1.1.4'
B B 0.0013 0.0007 'International Tables Vol C Tables 4.2.6.8 and 6.1.1.4'
F F 0.0171 0.0103 'International Tables Vol C Tables 4.2.6.8 and 6.1.1.4'
Na Na 0.0362 0.0249 'International Tables Vol C Tables 4.2.6.8 and 6.1.1.4'
P P 0.1023 0.0942 'International Tables Vol C Tables 4.2.6.8 and 6.1.1.4'

loop_
_geom_angle_atom_site_label_1
_geom_angle_atom_site_label_2
_geom_angle_atom_site_label_3
_geom_angle
_geom_angle_site_symmetry_1
_geom_angle_site_symmetry_3
P4 Na1 P3 73.40(2) . .
P4 Na1 P5 97.96(2) . .
P3 Na1 P5 96.46(2) . .
P4 Na1 P6 104.68(2) . .
P3 Na1 P6 167.59(3) . .
P5 Na1 P6 71.49(2) . .
P4 Na1 P2 85.55(2) . .
P3 Na1 P2 91.93(2) . .
P5 Na1 P2 171.53(3) . .
P6 Na1 P2 100.19(2) . .
P4 Na1 P1 152.60(3) . .
P3 Na1 P1 95.01(2) . .
P5 Na1 P1 108.12(2) . .
P6 Na1 P1 91.70(2) . .
P2 Na1 P1 69.800(18) . .
C1 P1 C2 100.12(12) . .
C1 P1 C3 101.13(11) . .
C2 P1 C3 99.35(9) . .
C1 P1 Na1 112.65(8) . .
C2 P1 Na1 131.96(8) . .
C3 P1 Na1 107.21(7) . .
C6 P2 C5 99.61(10) . .
C6 P2 C4 101.60(11) . .
C5 P2 C4 100.10(9) . .
C6 P2 Na1 104.45(8) . .
C5 P2 Na1 135.66(7) . .
C4 P2 Na1 110.58(6) . .
C9 P3 C8 99.84(12) . .
C9 P3 C7 101.14(11) . .
C8 P3 C7 100.35(12) . .
C9 P3 Na1 104.40(7) . .
C8 P3 Na1 129.29(10) . .
C7 P3 Na1 117.29(8) . .
C11 P4 C12 100.03(11) . .
C11 P4 C10 100.60(10) . .
C12 P4 C10 100.16(12) . .
C11 P4 Na1 120.42(8) . .
C12 P4 Na1 127.12(10) . .
C10 P4 Na1 103.78(7) . .
C14B P5 C13 110.3(3) . .
C14B P5 C15A 64.2(4) . .
C13 P5 C15A 109.06(16) . .
C14B P5 C15B 105.1(4) . .
C13 P5 C15B 75.9(2) . .
C15A P5 C15B 46.1(2) . .
C14B P5 C14A 34.1(4) . .
C13 P5 C14A 94.74(17) . .
C15A P5 C14A 97.69(16) . .
C15B P5 C14A 132.2(3) . .
C14B P5 Na1 111.5(3) . .
C13 P5 Na1 135.84(11) . .
C15A P5 Na1 101.37(9) . .
C15B P5 Na1 105.9(2) . .
C14A P5 Na1 112.33(12) . .
C17A P6 C18A 101.4(2) . .
C17A P6 C17B 29.0(3) . .
C18A P6 C17B 129.7(3) . .
C17A P6 C16 98.06(15) . .
C18A P6 C16 97.21(16) . .
C17B P6 C16 98.4(2) . .
C17A P6 C18B 72.5(3) . .
C18A P6 C18B 29.7(3) . .
C17B P6 C18B 100.1(4) . .
C16 P6 C18B 107.5(3) . .
C17A P6 Na1 133.67(14) . .
C18A P6 Na1 112.64(14) . .
C17B P6 Na1 107.6(2) . .
C16 P6 Na1 107.36(8) . .
C18B P6 Na1 131.0(3) . .
P1 C1 H1A 109.5 . .
P1 C1 H1B 109.5 . .
H1A C1 H1B 109.5 . .
P1 C1 H1C 109.5 . .
H1A C1 H1C 109.5 . .
H1B C1 H1C 109.5 . .
P1 C2 H2A 109.5 . .
P1 C2 H2B 109.5 . .
H2A C2 H2B 109.5 . .
P1 C2 H2C 109.5 . .
H2A C2 H2C 109.5 . .
H2B C2 H2C 109.5 . .
C4 C3 P1 114.56(13) . .
C4 C3 H3A 108.6 . .
P1 C3 H3A 108.6 . .
C4 C3 H3B 108.6 . .
P1 C3 H3B 108.6 . .
H3A C3 H3B 107.6 . .
C3 C4 P2 114.11(14) . .
C3 C4 H4A 108.7 . .
P2 C4 H4A 108.7 . .
C3 C4 H4B 108.7 . .
P2 C4 H4B 108.7 . .
H4A C4 H4B 107.6 . .
P2 C5 H5A 109.5 . .
P2 C5 H5B 109.5 . .
H5A C5 H5B 109.5 . .
P2 C5 H5C 109.5 . .
H5A C5 H5C 109.5 . .
H5B C5 H5C 109.5 . .
P2 C6 H6A 109.5 . .
P2 C6 H6B 109.5 . .
H6A C6 H6B 109.5 . .
P2 C6 H6C 109.5 . .
H6A C6 H6C 109.5 . .
H6B C6 H6C 109.5 . .
P3 C7 H7A 109.5 . .
P3 C7 H7B 109.5 . .
H7A C7 H7B 109.5 . .
P3 C7 H7C 109.5 . .
H7A C7 H7C 109.5 . .
H7B C7 H7C 109.5 . .
P3 C8 H8A 109.5 . .
P3 C8 H8B 109.5 . .
H8A C8 H8B 109.5 . .
P3 C8 H8C 109.5 . .
H8A C8 H8C 109.5 . .
H8B C8 H8C 109.5 . .
C10 C9 P3 113.38(15) . .
C10 C9 H9A 108.9 . .
P3 C9 H9A 108.9 . .
C10 C9 H9B 108.9 . .
P3 C9 H9B 108.9 . .
H9A C9 H9B 107.7 . .
C9 C10 P4 114.07(16) . .
C9 C10 H10A 108.7 . .
P4 C10 H10A 108.7 . .
C9 C10 H10B 108.7 . .
P4 C10 H10B 108.7 . .
H10A C10 H10B 107.6 . .
P4 C11 H11A 109.5 . .
P4 C11 H11B 109.5 . .
H11A C11 H11B 109.5 . .
P4 C11 H11C 109.5 . .
H11A C11 H11C 109.5 . .
H11B C11 H11C 109.5 . .
P4 C12 H12A 109.5 . .
P4 C12 H12B 109.5 . .
H12A C12 H12B 109.5 . .
P4 C12 H12C 109.5 . .
H12A C12 H12C 109.5 . .
H12B C12 H12C 109.5 . .
C16 C15A P5 112.2(2) . .
C16 C15B P5 113.6(4) . .
C15B C16 C15A 59.3(3) . .
C15B C16 P6 116.9(3) . .
C15A C16 P6 112.87(18) . .
C27 B1 C35 114.03(12) . .
C27 B1 C19 103.52(12) . .
C35 B1 C19 112.22(12) . .
C27 B1 C43 113.09(12) . .
C35 B1 C43 103.19(12) . .
C19 B1 C43 111.08(12) . .
C20 C19 C24 115.46(14) . .
C20 C19 B1 121.70(13) . .
C24 C19 B1 122.61(13) . .
C21 C20 C19 122.85(14) . .
C21 C20 H20 118.6 . .
C19 C20 H20 118.6 . .
C22 C21 C20 120.69(14) . .
C22 C21 C25 120.69(14) . .
C20 C21 C25 118.62(14) . .
C21 C22 C23 117.70(14) . .
C21 C22 H22 121.2 . .
C23 C22 H22 121.2 . .
C22 C23 C24 121.21(14) . .
C22 C23 C26 120.12(14) . .
C24 C23 C26 118.65(14) . .
C23 C24 C19 122.07(14) . .
C23 C24 H24 119.0 . .
C19 C24 H24 119.0 . .
F3 C25 F1 106.64(14) . .
F3 C25 F2 107.26(14) . .
F1 C25 F2 105.59(13) . .
F3 C25 C21 112.82(14) . .
F1 C25 C21 112.40(14) . .
F2 C25 C21 111.67(14) . .
F5 C26 F6 106.67(15) . .
F5 C26 F4 106.03(15) . .
F6 C26 F4 105.99(15) . .
F5 C26 C23 113.02(15) . .
F6 C26 C23 112.36(14) . .
F4 C26 C23 112.25(14) . .
C32 C27 C28 115.58(14) . .
C32 C27 B1 122.02(13) . .
C28 C27 B1 121.89(13) . .
C29 C28 C27 122.27(14) . .
C29 C28 H28 118.9 . .
C27 C28 H28 118.9 . .
C30 C29 C28 121.25(15) . .
C30 C29 C33 119.63(14) . .
C28 C29 C33 119.12(14) . .
C29 C30 C31 117.80(14) . .
C29 C30 H30A 121.1 . .
C31 C30 H30A 121.1 . .
C30 C31 C32 120.54(14) . .
C30 C31 C34 120.43(14) . .
C32 C31 C34 119.01(14) . .
C31 C32 C27 122.54(14) . .
C31 C32 H32 118.7 . .
C27 C32 H32 118.7 . .
F9 C33 F7 107.48(16) . .
F9 C33 F8 104.88(16) . .
F7 C33 F8 105.28(15) . .
F9 C33 C29 113.74(15) . .
F7 C33 C29 112.68(15) . .
F8 C33 C29 112.12(16) . .
F11A C34 F12B 125.7(3) . .
F11A C34 F12 76.8(2) . .
F12B C34 F12 87.5(2) . .
F11A C34 F12A 109.8(3) . .
F12B C34 F12A 36.6(3) . .
F12 C34 F12A 117.3(2) . .
F11A C34 F11 31.6(2) . .
F12B C34 F11 116.7(3) . .
F12 C34 F11 106.68(16) . .
F12A C34 F11 86.9(2) . .
F11A C34 F10 123.0(2) . .
F12B C34 F10 21.1(2) . .
F12 C34 F10 107.49(15) . .
F12A C34 F10 17.1(2) . .
F11 C34 F10 103.45(15) . .
F11A C34 F10B 50.7(2) . .
F12B C34 F10B 110.6(3) . .
F12 C34 F10B 27.98(16) . .
F12A C34 F10B 129.9(3) . .
F11 C34 F10B 82.05(19) . .
F10 C34 F10B 127.4(2) . .
F11A C34 F10A 103.1(3) . .
F12B C34 F10A 66.7(3) . .
F12 C34 F10A 27.08(16) . .
F12A C34 F10A 102.0(3) . .
F11 C34 F10A 130.7(2) . .
F10 C34 F10A 87.78(18) . .
F10B C34 F10A 55.0(2) . .
F11A C34 F11B 49.1(3) . .
F12B C34 F11B 106.0(3) . .
F12 C34 F11B 121.8(2) . .
F12A C34 F11B 72.3(3) . .
F11 C34 F11B 17.62(18) . .
F10 C34 F11B 89.4(2) . .
F10B C34 F11B 99.0(2) . .
F10A C34 F11B 142.1(3) . .
F11A C34 C31 117.3(2) . .
F12B C34 C31 116.5(3) . .
F12 C34 C31 114.39(16) . .
F12A C34 C31 115.6(2) . .
F11 C34 C31 112.21(14) . .
F10 C34 C31 111.88(14) . .
F10B C34 C31 113.9(2) . .
F10A C34 C31 107.10(19) . .
F11B C34 C31 109.0(2) . .
C40 C35 C36 115.79(14) . .
C40 C35 B1 121.14(13) . .
C36 C35 B1 122.57(13) . .
C37 C36 C35 122.57(15) . .
C37 C36 H36 118.7 . .
C35 C36 H36 118.7 . .
C38 C37 C36 119.95(15) . .
C38 C37 C41 120.16(15) . .
C36 C37 C41 119.89(15) . .
C39 C38 C37 118.61(15) . .
C39 C38 H38 120.7 . .
C37 C38 H38 120.7 . .
C38 C39 C40 120.57(15) . .
C38 C39 C42 120.30(14) . .
C40 C39 C42 119.13(15) . .
C39 C40 C35 122.52(15) . .
C39 C40 H40 118.7 . .
C35 C40 H40 118.7 . .
F14 C41 F15 106.17(15) . .
F14 C41 F13 106.19(14) . .
F15 C41 F13 105.58(15) . .
F14 C41 C37 113.09(15) . .
F15 C41 C37 112.83(15) . .
F13 C41 C37 112.39(14) . .
F16A C42 F18 81.1(2) . .
F16A C42 F17B 125.6(3) . .
F18 C42 F17B 76.2(3) . .
F16A C42 F16B 45.4(3) . .
F18 C42 F16B 119.5(3) . .
F17B C42 F16B 109.5(3) . .
F16A C42 F17 120.2(2) . .
F18 C42 F17 109.31(18) . .
F17B C42 F17 34.9(2) . .
F16B C42 F17 83.7(3) . .
F16A C42 F18A 110.2(3) . .
F18 C42 F18A 33.52(17) . .
F17B C42 F18A 45.4(3) . .
F16B C42 F18A 133.2(3) . .
F17 C42 F18A 80.20(19) . .
F16A C42 F16 26.8(2) . .
F18 C42 F16 107.02(17) . .
F17B C42 F16 125.4(3) . .
F16B C42 F16 21.0(2) . .
F17 C42 F16 104.05(16) . .
F18A C42 F16 131.9(2) . .
F16A C42 F17A 108.8(3) . .
F18 C42 F17A 125.7(2) . .
F17B C42 F17A 54.2(3) . .
F16B C42 F17A 67.0(3) . .
F17 C42 F17A 19.56(17) . .
F18A C42 F17A 99.2(2) . .
F16 C42 F17A 87.95(19) . .
F16A C42 F18B 57.3(2) . .
F18 C42 F18B 27.81(18) . .
F17B C42 F18B 102.3(3) . .
F16B C42 F18B 101.5(3) . .
F17 C42 F18B 131.7(2) . .
F18A C42 F18B 61.3(2) . .
F16 C42 F18B 84.11(19) . .
F17A C42 F18B 142.0(2) . .
F16A C42 C39 116.7(2) . .
F18 C42 C39 113.08(16) . .
F17B C42 C39 117.6(3) . .
F16B C42 C39 115.2(3) . .
F17 C42 C39 112.14(16) . .
F18A C42 C39 111.53(19) . .
F16 C42 C39 110.73(15) . .
F17A C42 C39 108.91(19) . .
F18B C42 C39 108.6(2) . .
C44 C43 C48 115.85(14) . .
C44 C43 B1 122.89(13) . .
C48 C43 B1 120.99(13) . .
C45 C44 C43 122.08(15) . .
C45 C44 H44 119.0 . .
C43 C44 H44 119.0 . .
C44 C45 C46 121.50(15) . .
C44 C45 C49 118.54(15) . .
C46 C45 C49 119.96(15) . .
C45 C46 C47 117.60(15) . .
C45 C46 H46 121.2 . .
C47 C46 H46 121.2 . .
C48 C47 C46 120.62(15) . .
C48 C47 C50 119.48(15) . .
C46 C47 C50 119.91(15) . .
C47 C48 C43 122.33(15) . .
C47 C48 H48 118.8 . .
C43 C48 H48 118.8 . .
F20 C49 F19 106.01(17) . .
F20 C49 F21 106.24(18) . .
F19 C49 F21 106.54(16) . .
F20 C49 C45 112.38(16) . .
F19 C49 C45 113.38(16) . .
F21 C49 C45 111.79(17) . .
F23B C50 F23A 39.5(3) . .
F23B C50 F22B 102.6(4) . .
F23A C50 F22B 124.6(3) . .
F23B C50 F24B 111.4(4) . .
F23A C50 F24B 85.1(2) . .
F22B C50 F24B 74.7(2) . .
F23B C50 F23 80.5(3) . .
F23A C50 F23 117.0(2) . .
F22B C50 F23 35.2(2) . .
F24B C50 F23 108.2(2) . .
F23B C50 F22A 125.6(4) . .
F23A C50 F22A 117.3(2) . .
F22B C50 F22A 41.9(2) . .
F24B C50 F22A 37.1(2) . .
F23 C50 F22A 77.1(2) . .
F23B C50 F24 90.5(4) . .
F23A C50 F24 57.78(19) . .
F22B C50 F24 97.8(2) . .
F24B C50 F24 28.4(2) . .
F23 C50 F24 125.2(2) . .
F22A C50 F24 64.99(19) . .
F23B C50 F22 20.4(3) . .
F23A C50 F22 26.57(15) . .
F22B C50 F22 122.7(2) . .
F24B C50 F22 110.4(2) . .
F23 C50 F22 100.07(18) . .
F22A C50 F22 136.9(2) . .
F24 C50 F22 84.08(18) . .
F23B C50 F24A 67.7(3) . .
F23A C50 F24A 107.2(2) . .
F22B C50 F24A 57.9(2) . .
F24B C50 F24A 129.7(2) . .
F23 C50 F24A 22.69(16) . .
F22A C50 F24A 99.8(2) . .
F24 C50 F24A 139.8(2) . .
F22 C50 F24A 84.50(16) . .
F23B C50 C47 124.3(3) . .
F23A C50 C47 114.37(19) . .
F22B C50 C47 121.0(2) . .
F24B C50 C47 112.2(2) . .
F23 C50 C47 115.69(19) . .
F22A C50 C47 110.09(19) . .
F24 C50 C47 113.77(19) . .
F22 C50 C47 109.61(15) . .
F24A C50 C47 106.40(17) . .

loop_
_geom_bond_atom_site_label_1
_geom_bond_atom_site_label_2
_geom_bond_distance
_geom_bond_site_symmetry_2
Na1 P4 2.9460(8) .
Na1 P3 2.9611(8) .
Na1 P5 2.9714(8) .
Na1 P6 2.9965(8) .
Na1 P2 3.0037(8) .
Na1 P1 3.0281(8) .
P1 C1 1.821(2) .
P1 C2 1.830(2) .
P1 C3 1.8388(18) .
P2 C6 1.828(3) .
P2 C5 1.8353(19) .
P2 C4 1.840(2) .
P3 C9 1.829(2) .
P3 C8 1.830(3) .
P3 C7 1.838(3) .
P4 C11 1.823(2) .
P4 C12 1.829(3) .
P4 C10 1.848(2) .
P5 C14B 1.787(8) .
P5 C13 1.796(3) .
P5 C15A 1.837(3) .
P5 C15B 1.925(7) .
P5 C14A 1.940(4) .
P6 C17A 1.836(4) .
P6 C18A 1.855(4) .
P6 C17B 1.865(5) .
P6 C16 1.870(2) .
P6 C18B 1.872(6) .
C1 H1A 0.9800 .
C1 H1B 0.9800 .
C1 H1C 0.9800 .
C2 H2A 0.9800 .
C2 H2B 0.9800 .
C2 H2C 0.9800 .
C3 C4 1.535(3) .
C3 H3A 0.9900 .
C3 H3B 0.9900 .
C4 H4A 0.9900 .
C4 H4B 0.9900 .
C5 H5A 0.9800 .
C5 H5B 0.9800 .
C5 H5C 0.9800 .
C6 H6A 0.9800 .
C6 H6B 0.9800 .
C6 H6C 0.9800 .
C7 H7A 0.9800 .
C7 H7B 0.9800 .
C7 H7C 0.9800 .
C8 H8A 0.9800 .
C8 H8B 0.9800 .
C8 H8C 0.9800 .
C9 C10 1.511(3) .
C9 H9A 0.9900 .
C9 H9B 0.9900 .
C10 H10A 0.9900 .
C10 H10B 0.9900 .
C11 H11A 0.9800 .
C11 H11B 0.9800 .
C11 H11C 0.9800 .
C12 H12A 0.9800 .
C12 H12B 0.9800 .
C12 H12C 0.9800 .
C15A C16 1.548(4) .
C15B C16 1.423(6) .
B1 C27 1.638(2) .
B1 C35 1.640(2) .
B1 C19 1.644(2) .
B1 C43 1.644(2) .
F1 C25 1.336(2) .
F2 C25 1.341(2) .
F3 C25 1.328(2) .
F4 C26 1.330(2) .
F5 C26 1.321(2) .
F6 C26 1.325(2) .
F7 C33 1.321(2) .
F8 C33 1.326(2) .
F9 C33 1.316(2) .
F10 C34 1.367(2) .
F11 C34 1.365(2) .
F12 C34 1.328(2) .
F10A C34 1.455(4) .
F11A C34 1.284(4) .
F12A C34 1.341(5) .
F10B C34 1.369(4) .
F11B C34 1.458(4) .
F12B C34 1.304(5) .
F13 C41 1.342(2) .
F14 C41 1.331(2) .
F15 C41 1.335(2) .
F16 C42 1.375(2) .
F17 C42 1.349(3) .
F18 C42 1.299(3) .
F16A C42 1.264(4) .
F17A C42 1.408(4) .
F18A C42 1.375(4) .
F16B C42 1.342(5) .
F17B C42 1.307(5) .
F18B C42 1.440(4) .
F19 C49 1.326(2) .
F20 C49 1.325(2) .
F21 C49 1.329(3) .
F22 C50 1.451(3) .
F23 C50 1.302(3) .
F24 C50 1.448(3) .
F22A C50 1.334(3) .
F23A C50 1.267(3) .
F24A C50 1.477(3) .
F22B C50 1.270(4) .
F23B C50 1.104(6) .
F24B C50 1.282(4) .
C19 C20 1.399(2) .
C19 C24 1.406(2) .
C20 C21 1.393(2) .
C20 H20 0.9500 .
C21 C22 1.391(2) .
C21 C25 1.498(2) .
C22 C23 1.392(2) .
C22 H22 0.9500 .
C23 C24 1.394(2) .
C23 C26 1.502(2) .
C24 H24 0.9500 .
C27 C32 1.401(2) .
C27 C28 1.402(2) .
C28 C29 1.390(2) .
C28 H28 0.9500 .
C29 C30 1.390(2) .
C29 C33 1.495(2) .
C30 C31 1.392(2) .
C30 H30A 0.9500 .
C31 C32 1.399(2) .
C31 C34 1.490(2) .
C32 H32 0.9500 .
C35 C40 1.396(2) .
C35 C36 1.402(2) .
C36 C37 1.402(2) .
C36 H36 0.9500 .
C37 C38 1.393(2) .
C37 C41 1.492(2) .
C38 C39 1.388(2) .
C38 H38 0.9500 .
C39 C40 1.396(2) .
C39 C42 1.504(2) .
C40 H40 0.9500 .
C43 C44 1.394(2) .
C43 C48 1.408(2) .
C44 C45 1.387(2) .
C44 H44 0.9500 .
C45 C46 1.390(2) .
C45 C49 1.499(3) .
C46 C47 1.393(2) .
C46 H46 0.9500 .
C47 C48 1.391(2) .
C47 C50 1.483(2) .
C48 H48 0.9500 .
